data_2240476
loop_
_publ_author_name
'Quo, Qi'
'Yang, Liangru'
'Mao, Pu'
'Xiao, Yongmei'
'Yuan, Jinwei'

_publ_section_title
;
 Crystal structure of
 3-mesityl-1-[(pyridin-2-yl)methyl]-3,4,5,6-tetrahydropyrimidin-1-ium
 bromide monohydrate
;
_journal_coeditor_code RZ5148
_journal_issue 4
_journal_name_full 'Acta Crystallographica Section E'
_journal_page_first o224
_journal_paper_doi 10.1107/S2056989015003989
_journal_volume 71
_journal_year 2015
_chemical_formula_iupac 'C19 H24 N3 +, Br -, H2 O'
_chemical_formula_moiety 'C19 H24 N3 +, Br -, H2 O'
_chemical_formula_sum 'C19 H26 Br N3 O'
_chemical_formula_weight 392.34
_chemical_name_systematic
;
3-Mesityl-1-[(pyridin-2-yl)methyl]-3,4,5,6-tetrahydropyrimidin-1-ium bromide
monohydrate
;
_space_group_crystal_system orthorhombic
_space_group_IT_number 61
_space_group_name_Hall '-P 2ac 2ab'
_space_group_name_H-M_alt 'P b c a'
_symmetry_space_group_name_Hall '-P 2ac 2ab'
_symmetry_space_group_name_H-M 'P b c a'
_atom_sites_solution_hydrogens geom
_atom_sites_solution_primary direct
_atom_sites_solution_secondary difmap
_audit_creation_method
;
  Olex2 1.2
  (compiled Apr 23 2013 17:54:37, GUI svn.r4466)
;
_cell_angle_alpha 90.00
_cell_angle_beta 90.00
_cell_angle_gamma 90.00
_cell_formula_units_Z 8
_cell_length_a 15.5868(5)
_cell_length_b 14.6323(4)
_cell_length_c 17.0439(6)
_cell_measurement_reflns_used 1997
_cell_measurement_temperature 291(2)
_cell_measurement_theta_max 23.8400
_cell_measurement_theta_min 3.5340
_cell_volume 3887.2(2)
_computing_cell_refinement
;
CrysAlis PRO (Agilent, 2011)
;
_computing_data_collection
;
CrysAlis PRO (Agilent, 2011)
;
_computing_data_reduction
;
CrysAlis PRO (Agilent, 2011)
;
_computing_molecular_graphics
;
OLEX2 (Dolomanov <i>et al.</i>, 2009)
;
_computing_publication_material
;
OLEX2 (Dolomanov <i>et al.</i>, 2009)
;
_computing_structure_refinement
;
SHELXL97 (Sheldrick, 2008)
;
_computing_structure_solution
;
SHELXS97 (Sheldrick, 2008)
;
_diffrn_ambient_temperature 291.15
_diffrn_detector_area_resol_mean 16.2312
_diffrn_measured_fraction_theta_full 0.998
_diffrn_measured_fraction_theta_max 0.998
_diffrn_measurement_device_type 'Agilent Xcalibur (Eos, Gemini)'
_diffrn_measurement_method '\w scans'
_diffrn_radiation_monochromator graphite
_diffrn_radiation_type 'Mo K\a'
_diffrn_radiation_wavelength 0.7107
_diffrn_reflns_av_R_equivalents 0.0311
_diffrn_reflns_limit_h_max 19
_diffrn_reflns_limit_h_min -10
_diffrn_reflns_limit_k_max 18
_diffrn_reflns_limit_k_min -17
_diffrn_reflns_limit_l_max 21
_diffrn_reflns_limit_l_min -12
_diffrn_reflns_number 10196
_diffrn_reflns_theta_full 26.37
_diffrn_reflns_theta_max 26.37
_diffrn_reflns_theta_min 3.03
_exptl_absorpt_coefficient_mu 2.125
_exptl_absorpt_correction_T_max 1.00000
_exptl_absorpt_correction_T_min 0.91039
_exptl_absorpt_correction_type multi-scan
_exptl_absorpt_process_details
;
(CrysAlis PRO; Agilent, 2011)
;
_exptl_crystal_colour colourless
_exptl_crystal_density_diffrn 1.341
_exptl_crystal_density_method 'not measured'
_exptl_crystal_description block
_exptl_crystal_F_000 1632
_exptl_crystal_size_max 0.3
_exptl_crystal_size_mid 0.28
_exptl_crystal_size_min 0.26
_refine_diff_density_max 0.830
_refine_diff_density_min -0.809
_refine_ls_extinction_method none
_refine_ls_goodness_of_fit_ref 1.028
_refine_ls_hydrogen_treatment mixed
_refine_ls_matrix_type full
_refine_ls_number_parameters 227
_refine_ls_number_reflns 3969
_refine_ls_number_restraints 1
_refine_ls_restrained_S_all 1.028
_refine_ls_R_factor_all 0.0923
_refine_ls_R_factor_gt 0.0509
_refine_ls_shift/su_max 0.000
_refine_ls_shift/su_mean 0.000
_refine_ls_structure_factor_coef Fsqd
_refine_ls_weighting_details 'calc w=1/[\s^2^(Fo^2^)+(0.0530P)^2^+3.4187P] where P=(Fo^2^+2Fc^2^)/3'
_refine_ls_weighting_scheme calc
_refine_ls_wR_factor_gt 0.1152
_refine_ls_wR_factor_ref 0.1341
_reflns_number_gt 2522
_reflns_number_total 3969
_reflns_threshold_expression I>2sigma(I)
_cod_data_source_file rz5148sup1.cif
_cod_data_source_block I
_cod_database_code 2240476
_cod_database_fobs_code 2240476

loop_
_space_group_symop_id
_space_group_symop_operation_xyz
1 'x, y, z'
2 '-x+1/2, -y, z+1/2'
3 'x+1/2, -y+1/2, -z'
4 '-x, y+1/2, -z+1/2'
5 '-x, -y, -z'
6 'x-1/2, y, -z-1/2'
7 '-x-1/2, y-1/2, z'
8 'x, -y-1/2, z-1/2'

loop_
_atom_site_type_symbol
_atom_site_label
_atom_site_fract_x
_atom_site_fract_y
_atom_site_fract_z
_atom_site_U_iso_or_equiv
_atom_site_adp_type
_atom_site_calc_flag
_atom_site_refinement_flags
_atom_site_occupancy
_atom_site_symmetry_multiplicity
Br Br1 0.26231(3) 0.64141(3) 0.81482(3) 0.06536(19) Uani d . 1 1
O O1 0.3743(3) 0.6154(2) 0.6526(2) 0.0809(10) Uani d GD 1 1
H H1A 0.3514 0.6282 0.6965 0.121 Uiso d G 1 1
H H1B 0.400(4) 0.557(2) 0.655(4) 0.16(3) Uiso d D 1 1
N N1 0.4370(2) 0.4358(2) 0.68596(18) 0.0522(8) Uani d . 1 1
N N2 0.25056(17) 0.39948(18) 0.67358(16) 0.0366(7) Uani d . 1 1
N N3 0.17792(18) 0.48218(18) 0.57935(16) 0.0388(7) Uani d . 1 1
C C1 0.5213(3) 0.4180(4) 0.6729(3) 0.0662(12) Uani d . 1 1
H H1 0.5530 0.4597 0.6437 0.079 Uiso calc R 1 1
C C2 0.5614(3) 0.3423(4) 0.7005(3) 0.0711(14) Uani d . 1 1
H H2 0.6191 0.3325 0.6894 0.085 Uiso calc R 1 1
C C3 0.5176(3) 0.2814(4) 0.7439(3) 0.0701(13) Uani d . 1 1
H H3 0.5445 0.2294 0.7634 0.084 Uiso calc R 1 1
C C4 0.4320(2) 0.2977(3) 0.7589(2) 0.0543(10) Uani d . 1 1
H H4 0.4000 0.2566 0.7885 0.065 Uiso calc R 1 1
C C5 0.3947(2) 0.3756(2) 0.7295(2) 0.0402(8) Uani d . 1 1
C C6 0.3017(2) 0.3970(2) 0.7458(2) 0.0398(8) Uani d . 1 1
H H6A 0.2783 0.3510 0.7808 0.048 Uiso calc R 1 1
H H6B 0.2977 0.4557 0.7720 0.048 Uiso calc R 1 1
C C7 0.2405(2) 0.3121(2) 0.6312(2) 0.0515(10) Uani d . 1 1
H H7A 0.2329 0.2627 0.6686 0.062 Uiso calc R 1 1
H H7B 0.2917 0.2997 0.6007 0.062 Uiso calc R 1 1
C C8 0.1647(3) 0.3168(3) 0.5782(3) 0.0603(11) Uani d . 1 1
H H8A 0.1651 0.2641 0.5437 0.072 Uiso calc R 1 1
H H8B 0.1128 0.3141 0.6095 0.072 Uiso calc R 1 1
C C9 0.1631(3) 0.4013(2) 0.5297(2) 0.0590(11) Uani d . 1 1
H H9A 0.2072 0.3978 0.4897 0.071 Uiso calc R 1 1
H H9B 0.1080 0.4067 0.5038 0.071 Uiso calc R 1 1
C C10 0.21877(19) 0.4758(2) 0.64654(18) 0.0331(7) Uani d . 1 1
H H10 0.2254 0.5285 0.6765 0.040 Uiso calc R 1 1
C C11 0.1455(2) 0.5698(2) 0.55251(19) 0.0374(8) Uani d . 1 1
C C12 0.0677(2) 0.6013(3) 0.5810(2) 0.0464(9) Uani d . 1 1
C C13 0.0378(2) 0.6844(3) 0.5527(2) 0.0513(10) Uani d . 1 1
H H13 -0.0137 0.7073 0.5718 0.062 Uiso calc R 1 1
C C14 0.0822(3) 0.7342(2) 0.4968(2) 0.0479(9) Uani d . 1 1
C C15 0.1587(3) 0.6994(2) 0.4690(2) 0.0495(9) Uani d . 1 1
H H15 0.1887 0.7320 0.4310 0.059 Uiso calc R 1 1
C C16 0.1922(2) 0.6172(2) 0.4960(2) 0.0417(8) Uani d . 1 1
C C17 0.0167(3) 0.5487(3) 0.6414(3) 0.0767(14) Uani d . 1 1
H H17A 0.0448 0.5527 0.6914 0.115 Uiso calc R 1 1
H H17B 0.0128 0.4858 0.6258 0.115 Uiso calc R 1 1
H H17C -0.0399 0.5742 0.6454 0.115 Uiso calc R 1 1
C C18 0.0496(3) 0.8260(3) 0.4680(3) 0.0712(13) Uani d . 1 1
H H18A 0.0345 0.8634 0.5122 0.107 Uiso calc R 1 1
H H18B 0.0000 0.8170 0.4356 0.107 Uiso calc R 1 1
H H18C 0.0937 0.8558 0.4382 0.107 Uiso calc R 1 1
C C19 0.2774(3) 0.5823(3) 0.4660(2) 0.0587(11) Uani d . 1 1
H H19A 0.2681 0.5294 0.4337 0.088 Uiso calc R 1 1
H H19B 0.3133 0.5661 0.5096 0.088 Uiso calc R 1 1
H H19C 0.3049 0.6291 0.4356 0.088 Uiso calc R 1 1

loop_
_atom_site_aniso_label
_atom_site_aniso_U_11
_atom_site_aniso_U_22
_atom_site_aniso_U_33
_atom_site_aniso_U_12
_atom_site_aniso_U_13
_atom_site_aniso_U_23
Br1 0.0891(4) 0.0542(3) 0.0528(3) 0.0202(2) 0.0064(2) -0.0031(2)
O1 0.092(3) 0.062(2) 0.089(3) -0.0072(19) 0.012(2) 0.009(2)
N1 0.0478(18) 0.0560(19) 0.0527(19) -0.0023(16) 0.0061(16) 0.0012(17)
N2 0.0404(15) 0.0322(14) 0.0371(15) 0.0037(12) 0.0002(14) -0.0037(13)
N3 0.0463(16) 0.0359(15) 0.0343(15) -0.0024(14) -0.0022(13) -0.0015(13)
C1 0.059(3) 0.084(3) 0.056(3) -0.010(3) 0.012(2) -0.005(2)
C2 0.039(2) 0.108(4) 0.066(3) 0.008(3) -0.006(2) -0.013(3)
C3 0.059(3) 0.086(3) 0.066(3) 0.027(3) -0.019(2) -0.001(3)
C4 0.054(2) 0.060(2) 0.049(2) 0.012(2) -0.0039(19) 0.007(2)
C5 0.0402(18) 0.046(2) 0.0341(18) 0.0022(17) -0.0031(16) -0.0017(16)
C6 0.0403(19) 0.0441(19) 0.0350(17) 0.0053(16) -0.0008(16) 0.0034(16)
C7 0.058(2) 0.036(2) 0.060(2) 0.0042(18) -0.004(2) -0.0077(19)
C8 0.072(3) 0.041(2) 0.067(3) -0.003(2) -0.014(2) -0.011(2)
C9 0.080(3) 0.050(2) 0.047(2) -0.008(2) -0.016(2) -0.0093(19)
C10 0.0310(17) 0.0345(17) 0.0338(17) -0.0030(15) 0.0041(15) 0.0003(15)
C11 0.0417(19) 0.0375(18) 0.0331(17) -0.0023(16) -0.0048(16) 0.0020(16)
C12 0.048(2) 0.049(2) 0.042(2) -0.0007(18) -0.0003(18) 0.0061(18)
C13 0.048(2) 0.057(2) 0.050(2) 0.008(2) -0.0052(19) -0.001(2)
C14 0.063(2) 0.042(2) 0.0390(19) 0.000(2) -0.0183(19) 0.0036(17)
C15 0.065(3) 0.047(2) 0.0355(18) -0.012(2) -0.0045(19) 0.0067(18)
C16 0.050(2) 0.0429(19) 0.0322(18) -0.0049(18) -0.0001(17) -0.0010(16)
C17 0.063(3) 0.084(3) 0.083(3) 0.013(3) 0.027(3) 0.029(3)
C18 0.093(3) 0.053(2) 0.068(3) 0.012(2) -0.019(3) 0.009(2)
C19 0.061(2) 0.063(2) 0.052(2) -0.005(2) 0.015(2) 0.002(2)

loop_
_atom_type_symbol
_atom_type_description
_atom_type_scat_dispersion_real
_atom_type_scat_dispersion_imag
_atom_type_scat_source
C C 0.0033 0.0016 'International Tables Vol C Tables 4.2.6.8 and 6.1.1.4'
H H 0.0000 0.0000 'International Tables Vol C Tables 4.2.6.8 and 6.1.1.4'
Br Br -0.2901 2.4595 'International Tables Vol C Tables 4.2.6.8 and 6.1.1.4'
N N 0.0061 0.0033 'International Tables Vol C Tables 4.2.6.8 and 6.1.1.4'
O O 0.0106 0.0060 'International Tables Vol C Tables 4.2.6.8 and 6.1.1.4'

loop_
_geom_angle_atom_site_label_1
_geom_angle_atom_site_label_2
_geom_angle_atom_site_label_3
_geom_angle
H1A O1 H1B 109.5
C5 N1 C1 116.4(4)
C6 N2 C7 116.5(3)
C10 N2 C6 121.5(3)
C10 N2 C7 121.8(3)
C10 N3 C9 121.3(3)
C10 N3 C11 120.4(3)
C11 N3 C9 118.3(3)
N1 C1 H1 118.4
C2 C1 N1 123.1(4)
C2 C1 H1 118.4
C1 C2 H2 120.1
C3 C2 C1 119.8(4)
C3 C2 H2 120.1
C2 C3 H3 120.7
C2 C3 C4 118.6(4)
C4 C3 H3 120.7
C3 C4 H4 120.5
C5 C4 C3 119.0(4)
C5 C4 H4 120.5
N1 C5 C4 123.0(3)
N1 C5 C6 116.3(3)
C4 C5 C6 120.7(3)
N2 C6 C5 111.8(3)
N2 C6 H6A 109.3
N2 C6 H6B 109.3
C5 C6 H6A 109.3
C5 C6 H6B 109.3
H6A C6 H6B 107.9
N2 C7 H7A 109.7
N2 C7 H7B 109.7
N2 C7 C8 109.9(3)
H7A C7 H7B 108.2
C8 C7 H7A 109.7
C8 C7 H7B 109.7
C7 C8 H8A 109.0
C7 C8 H8B 109.0
H8A C8 H8B 107.8
C9 C8 C7 112.9(3)
C9 C8 H8A 109.0
C9 C8 H8B 109.0
N3 C9 C8 110.3(3)
N3 C9 H9A 109.6
N3 C9 H9B 109.6
C8 C9 H9A 109.6
C8 C9 H9B 109.6
H9A C9 H9B 108.1
N2 C10 N3 123.5(3)
N2 C10 H10 118.2
N3 C10 H10 118.2
C12 C11 N3 119.2(3)
C12 C11 C16 122.3(3)
C16 C11 N3 118.4(3)
C11 C12 C13 117.6(3)
C11 C12 C17 122.0(3)
C13 C12 C17 120.4(3)
C12 C13 H13 118.9
C14 C13 C12 122.2(4)
C14 C13 H13 118.9
C13 C14 C18 121.4(4)
C15 C14 C13 118.2(3)
C15 C14 C18 120.3(4)
C14 C15 H15 119.0
C14 C15 C16 122.1(3)
C16 C15 H15 119.0
C11 C16 C19 121.7(3)
C15 C16 C11 117.6(3)
C15 C16 C19 120.8(3)
C12 C17 H17A 109.5
C12 C17 H17B 109.5
C12 C17 H17C 109.5
H17A C17 H17B 109.5
H17A C17 H17C 109.5
H17B C17 H17C 109.5
C14 C18 H18A 109.5
C14 C18 H18B 109.5
C14 C18 H18C 109.5
H18A C18 H18B 109.5
H18A C18 H18C 109.5
H18B C18 H18C 109.5
C16 C19 H19A 109.5
C16 C19 H19B 109.5
C16 C19 H19C 109.5
H19A C19 H19B 109.5
H19A C19 H19C 109.5
H19B C19 H19C 109.5

loop_
_geom_bond_atom_site_label_1
_geom_bond_atom_site_label_2
_geom_bond_distance
O1 H1A 0.8501
O1 H1B 0.94(2)
N1 C1 1.357(5)
N1 C5 1.327(4)
N2 C6 1.467(4)
N2 C7 1.477(4)
N2 C10 1.306(4)
N3 C9 1.473(4)
N3 C10 1.314(4)
N3 C11 1.453(4)
C1 H1 0.9300
C1 C2 1.356(7)
C2 H2 0.9300
C2 C3 1.344(6)
C3 H3 0.9300
C3 C4 1.380(6)
C4 H4 0.9300
C4 C5 1.375(5)
C5 C6 1.510(5)
C6 H6A 0.9700
C6 H6B 0.9700
C7 H7A 0.9700
C7 H7B 0.9700
C7 C8 1.489(5)
C8 H8A 0.9700
C8 H8B 0.9700
C8 C9 1.486(5)
C9 H9A 0.9700
C9 H9B 0.9700
C10 H10 0.9300
C11 C12 1.385(5)
C11 C16 1.392(5)
C12 C13 1.388(5)
C12 C17 1.512(5)
C13 H13 0.9300
C13 C14 1.384(5)
C14 C15 1.381(5)
C14 C18 1.518(5)
C15 H15 0.9300
C15 C16 1.390(5)
C16 C19 1.512(5)
C17 H17A 0.9600
C17 H17B 0.9600
C17 H17C 0.9600
C18 H18A 0.9600
C18 H18B 0.9600
C18 H18C 0.9600
C19 H19A 0.9600
C19 H19B 0.9600
C19 H19C 0.9600

loop_
_geom_hbond_atom_site_label_D
_geom_hbond_atom_site_label_H
_geom_hbond_atom_site_label_A
_geom_hbond_site_symmetry_A
_geom_hbond_distance_DH
_geom_hbond_distance_HA
_geom_hbond_distance_DA
_geom_hbond_angle_DHA
O1 H1A Br1 . 0.85 2.46 3.292(4) 167.8
O1 H1B N1 . 0.94(2) 1.94(3) 2.861(5) 165(7)
C6 H6B Br1 . 0.97 2.87 3.815(3) 166
C3 H3 O1 4_646 0.93 2.54 3.442(6) 164.7

loop_
_geom_torsion_atom_site_label_1
_geom_torsion_atom_site_label_2
_geom_torsion_atom_site_label_3
_geom_torsion_atom_site_label_4
_geom_torsion
N1 C1 C2 C3 -1.0(7)
N1 C5 C6 N2 62.8(4)
N2 C7 C8 C9 48.0(5)
N3 C11 C12 C13 -178.5(3)
N3 C11 C12 C17 2.1(5)
N3 C11 C16 C15 177.8(3)
N3 C11 C16 C19 -3.6(5)
C1 N1 C5 C4 -1.5(5)
C1 N1 C5 C6 178.3(3)
C1 C2 C3 C4 0.4(7)
C2 C3 C4 C5 -0.4(6)
C3 C4 C5 N1 1.0(6)
C3 C4 C5 C6 -178.8(4)
C4 C5 C6 N2 -117.3(4)
C5 N1 C1 C2 1.5(6)
C6 N2 C7 C8 159.8(3)
C6 N2 C10 N3 175.0(3)
C7 N2 C6 C5 66.3(4)
C7 N2 C10 N3 -2.1(5)
C7 C8 C9 N3 -48.7(5)
C9 N3 C10 N2 1.5(5)
C9 N3 C11 C12 97.5(4)
C9 N3 C11 C16 -79.5(4)
C10 N2 C6 C5 -110.9(3)
C10 N2 C7 C8 -23.0(5)
C10 N3 C9 C8 24.2(5)
C10 N3 C11 C12 -82.0(4)
C10 N3 C11 C16 101.0(4)
C11 N3 C9 C8 -155.3(3)
C11 N3 C10 N2 -179.0(3)
C11 C12 C13 C14 1.2(5)
C12 C11 C16 C15 0.9(5)
C12 C11 C16 C19 179.5(3)
C12 C13 C14 C15 -0.1(5)
C12 C13 C14 C18 -178.4(4)
C13 C14 C15 C16 -0.8(5)
C14 C15 C16 C11 0.4(5)
C14 C15 C16 C19 -178.3(3)
C16 C11 C12 C13 -1.6(5)
C16 C11 C12 C17 179.0(4)
C17 C12 C13 C14 -179.3(4)
C18 C14 C15 C16 177.6(3)
